data_4112777
loop_
_publ_author_name
'Yasujiro Murata'
'Fuyong Cheng'
'Toshikazu Kitagawa'
'Koichi Komatsu'

_publ_section_title
;
 Generation of Fullerenyl Cation (EtO)2P+(OH)CH2-C60+ from RC60-H and from
 RC60-C60R (R = CH2P(O)(OEt)2)
;
_journal_name_full 'Journal of the American Chemical Society'
_journal_page_first 8874
_journal_page_last 8875
_journal_paper_doi 10.1021/ja047483h
_journal_volume 126
_journal_year 2004
_chemical_formula_sum 'C18 H9.5 Br6 F9 N Sb1.5'
_chemical_formula_weight 1072.85
_chemical_name_systematic
; 
 ? 
;
_space_group_IT_number 167
_symmetry_cell_setting rhombohedral
_symmetry_space_group_name_Hall '-R 3 2"c'
_symmetry_space_group_name_H-M 'R -3 c :H'
_atom_sites_solution_hydrogens geom
_atom_sites_solution_primary direct
_atom_sites_solution_secondary difmap
_audit_creation_method SHELXL-97
_cell_angle_alpha 90.000(5)
_cell_angle_beta 90.000(5)
_cell_angle_gamma 120.000(5)
_cell_formula_units_Z 12
_cell_length_a 13.533(5)
_cell_length_b 13.533(5)
_cell_length_c 51.977(5)
_cell_measurement_temperature 100(2)
_cell_volume 8244(4)
_computing_cell_refinement 'Bruker SMART'
_computing_data_collection 'Bruker SMART'
_computing_data_reduction 'Bruker SHELXTL'
_computing_molecular_graphics 'Bruker SHELXTL'
_computing_publication_material 'Bruker SHELXTL'
_computing_structure_refinement 'SHELXL-97 (Sheldrick, 1997)'
_computing_structure_solution 'SHELXS-97 (Sheldrick, 1990)'
_diffrn_ambient_temperature 293(2)
_diffrn_measured_fraction_theta_full 0.999
_diffrn_measured_fraction_theta_max 0.999
_diffrn_measurement_device_type 'CCD area detector'
_diffrn_measurement_method 'phi and omega scans'
_diffrn_radiation_monochromator graphite
_diffrn_radiation_source 'fine-focus sealed tube'
_diffrn_radiation_type MoK\a
_diffrn_radiation_wavelength 0.71069
_diffrn_reflns_av_R_equivalents 0.1055
_diffrn_reflns_av_sigmaI/netI 0.0739
_diffrn_reflns_limit_h_max 16
_diffrn_reflns_limit_h_min -10
_diffrn_reflns_limit_k_max 16
_diffrn_reflns_limit_k_min -16
_diffrn_reflns_limit_l_max 58
_diffrn_reflns_limit_l_min -61
_diffrn_reflns_number 13292
_diffrn_reflns_theta_full 25.00
_diffrn_reflns_theta_max 25.00
_diffrn_reflns_theta_min 2.35
_exptl_absorpt_coefficient_mu 10.281
_exptl_absorpt_correction_type none
_exptl_crystal_colour black_green
_exptl_crystal_density_diffrn 2.593
_exptl_crystal_description plate
_exptl_crystal_F_000 5904
_exptl_crystal_size_max 0.10
_exptl_crystal_size_mid 0.10
_exptl_crystal_size_min 0.02
_refine_diff_density_max 2.441
_refine_diff_density_min -1.525
_refine_diff_density_rms 0.207
_refine_ls_extinction_method none
_refine_ls_goodness_of_fit_ref 1.017
_refine_ls_hydrogen_treatment mixed
_refine_ls_matrix_type full
_refine_ls_number_parameters 109
_refine_ls_number_reflns 1618
_refine_ls_number_restraints 0
_refine_ls_restrained_S_all 1.017
_refine_ls_R_factor_all 0.1146
_refine_ls_R_factor_gt 0.0675
_refine_ls_shift/su_max 4.944
_refine_ls_shift/su_mean 0.045
_refine_ls_structure_factor_coef Fsqd
_refine_ls_weighting_details 'calc w=1/[\s^2^(Fo^2^)+(0.1016P)^2^+0.0000P] where P=(Fo^2^+2Fc^2^)/3'
_refine_ls_weighting_scheme calc
_refine_ls_wR_factor_gt 0.1690
_refine_ls_wR_factor_ref 0.1859
_reflns_number_gt 953
_reflns_number_total 1618
_reflns_threshold_expression >2sigma(I)
_cod_data_source_file ja047483hsi20040430_015255.cif
_cod_data_source_block r-3c
_cod_original_sg_symbol_H-M 'R -3 c'
_cod_original_formula_sum 'C18 H9.50 Br6 F9 N Sb1.50'
_cod_database_code 4112777

loop_
_symmetry_equiv_pos_as_xyz
'x, y, z'
'-y, x-y, z'
'-x+y, -x, z'
'x-y, -y, -z+1/2'
'-x, -x+y, -z+1/2'
'y, x, -z+1/2'
'x+2/3, y+1/3, z+1/3'
'-y+2/3, x-y+1/3, z+1/3'
'-x+y+2/3, -x+1/3, z+1/3'
'x-y+2/3, -y+1/3, -z+5/6'
'-x+2/3, -x+y+1/3, -z+5/6'
'y+2/3, x+1/3, -z+5/6'
'x+1/3, y+2/3, z+2/3'
'-y+1/3, x-y+2/3, z+2/3'
'-x+y+1/3, -x+2/3, z+2/3'
'x-y+1/3, -y+2/3, -z+7/6'
'-x+1/3, -x+y+2/3, -z+7/6'
'y+1/3, x+2/3, -z+7/6'
'-x, -y, -z'
'y, -x+y, -z'
'x-y, x, -z'
'-x+y, y, z-1/2'
'x, x-y, z-1/2'
'-y, -x, z-1/2'
'-x+2/3, -y+1/3, -z+1/3'
'y+2/3, -x+y+1/3, -z+1/3'
'x-y+2/3, x+1/3, -z+1/3'
'-x+y+2/3, y+1/3, z-1/6'
'x+2/3, x-y+1/3, z-1/6'
'-y+2/3, -x+1/3, z-1/6'
'-x+1/3, -y+2/3, -z+2/3'
'y+1/3, -x+y+2/3, -z+2/3'
'x-y+1/3, x+2/3, -z+2/3'
'-x+y+1/3, y+2/3, z+1/6'
'x+1/3, x-y+2/3, z+1/6'
'-y+1/3, -x+2/3, z+1/6'

loop_
_atom_site_label
_atom_site_type_symbol
_atom_site_fract_x
_atom_site_fract_y
_atom_site_fract_z
_atom_site_U_iso_or_equiv
_atom_site_adp_type
_atom_site_occupancy
_atom_site_symmetry_multiplicity
_atom_site_calc_flag
_atom_site_refinement_flags
Br Br 0.84424(15) 1.03545(17) 0.18136(4) 0.0811(7) Uani 1 1 d .
Br2 Br 0.49606(11) 0.67266(12) 0.12549(3) 0.0570(5) Uani 1 1 d .
C1 C 0.8809(10) 0.9236(10) 0.1391(2) 0.038(3) Uani 1 1 d .
C2 C 0.7993(11) 0.9295(11) 0.1539(3) 0.051(4) Uani 1 1 d .
C3 C 0.6860(11) 0.8554(11) 0.1500(3) 0.049(3) Uani 1 1 d .
H3 H 0.6311 0.8597 0.1599 0.059 Uiso 1 1 calc R
C4 C 0.6546(11) 0.7742(10) 0.1310(3) 0.043(3) Uani 1 1 d .
C5 C 0.7304(11) 0.7643(11) 0.1164(3) 0.041(3) Uani 1 1 d .
H5 H 0.7064 0.7071 0.1041 0.050 Uiso 1 1 calc R
C6 C 0.8483(11) 0.8427(11) 0.1201(2) 0.041(3) Uani 1 1 d .
H6 H 0.9028 0.8392 0.1099 0.049 Uiso 1 1 calc R
F1 F 0.5548(8) -0.1007(7) 0.0836(2) 0.081(3) Uani 1 1 d .
F2 F 0.5499(11) 0.0964(11) 0.0832(3) 0.127(5) Uani 1 1 d .
F3 F 0.6655(7) 0.0586(6) 0.12149(15) 0.057(2) Uani 1 1 d .
N1 N 1.0000 1.0000 0.1429(5) 0.063(6) Uani 1 3 d S
Sb1 Sb 0.6667 0.05547(10) 0.0833 0.0586(5) Uani 1 2 d S
H1 H 0.6667 0.3333 0.0833 0.00(2) Uiso 2.00 6 d SP

loop_
_atom_site_aniso_label
_atom_site_aniso_U_11
_atom_site_aniso_U_22
_atom_site_aniso_U_33
_atom_site_aniso_U_23
_atom_site_aniso_U_13
_atom_site_aniso_U_12
Br 0.0606(10) 0.0903(13) 0.1028(16) -0.0542(12) -0.0162(10) 0.0454(10)
Br2 0.0361(8) 0.0432(8) 0.0817(12) 0.0123(8) -0.0067(7) 0.0123(6)
C1 0.031(7) 0.029(6) 0.046(9) 0.001(6) -0.001(6) 0.009(5)
C2 0.036(7) 0.042(8) 0.068(11) -0.022(7) 0.002(7) 0.013(6)
C3 0.040(8) 0.052(9) 0.059(10) 0.000(8) 0.004(7) 0.026(7)
C4 0.036(7) 0.033(7) 0.062(10) 0.009(7) -0.010(7) 0.019(6)
C5 0.042(8) 0.039(7) 0.044(9) -0.003(6) -0.001(6) 0.021(6)
C6 0.051(8) 0.051(8) 0.031(8) 0.007(6) 0.004(6) 0.033(7)
F1 0.071(6) 0.050(5) 0.104(8) 0.000(5) -0.016(6) 0.018(5)
F2 0.149(11) 0.163(11) 0.149(12) -0.018(8) -0.035(9) 0.139(10)
F3 0.087(6) 0.048(5) 0.047(5) -0.016(4) -0.024(4) 0.043(4)
N1 0.032(7) 0.032(7) 0.12(2) 0.000 0.000 0.016(3)
Sb1 0.0681(10) 0.0476(6) 0.0671(11) -0.0096(4) -0.0191(8) 0.0340(5)

loop_
_atom_type_symbol
_atom_type_description
_atom_type_scat_dispersion_real
_atom_type_scat_dispersion_imag
_atom_type_scat_source
C C 0.0033 0.0016 'International Tables Vol C Tables 4.2.6.8 and 6.1.1.4'
H H 0.0000 0.0000 'International Tables Vol C Tables 4.2.6.8 and 6.1.1.4'
N N 0.0061 0.0033 'International Tables Vol C Tables 4.2.6.8 and 6.1.1.4'
F F 0.0171 0.0103 'International Tables Vol C Tables 4.2.6.8 and 6.1.1.4'
Br Br -0.2901 2.4595 'International Tables Vol C Tables 4.2.6.8 and 6.1.1.4'
Sb Sb -0.5866 1.5461 'International Tables Vol C Tables 4.2.6.8 and 6.1.1.4'

loop_
_geom_angle_atom_site_label_1
_geom_angle_atom_site_label_2
_geom_angle_atom_site_label_3
_geom_angle
_geom_angle_site_symmetry_1
_geom_angle_site_symmetry_3
C6 C1 C2 119.9(11) . .
C6 C1 N1 118.2(13) . .
C2 C1 N1 121.9(13) . .
C3 C2 C1 120.9(12) . .
C3 C2 Br 119.0(10) . .
C1 C2 Br 119.9(9) . .
C2 C3 C4 118.5(12) . .
C5 C4 C3 122.7(12) . .
C5 C4 Br2 119.3(11) . .
C3 C4 Br2 118.0(10) . .
C4 C5 C6 118.8(13) . .
C1 C6 C5 119.0(12) . .
C1 N1 C1 118.1(5) . 3_675
C1 N1 C1 118.1(5) . 2_765
C1 N1 C1 118.1(5) 3_675 2_765
F1 Sb1 F1 88.0(6) . 17_654
F1 Sb1 F2 178.4(5) . 17_654
F1 Sb1 F2 90.5(5) 17_654 17_654
F1 Sb1 F2 90.5(5) . .
F1 Sb1 F2 178.4(5) 17_654 .
F2 Sb1 F2 91.0(8) 17_654 .
F1 Sb1 F3 90.4(4) . .
F1 Sb1 F3 91.7(4) 17_654 .
F2 Sb1 F3 89.1(4) 17_654 .
F2 Sb1 F3 88.9(4) . .
F1 Sb1 F3 91.7(4) . 17_654
F1 Sb1 F3 90.4(4) 17_654 17_654
F2 Sb1 F3 88.9(4) 17_654 17_654
F2 Sb1 F3 89.1(4) . 17_654
F3 Sb1 F3 177.1(4) . 17_654

loop_
_geom_bond_atom_site_label_1
_geom_bond_atom_site_label_2
_geom_bond_distance
_geom_bond_site_symmetry_2
Br C2 1.897(13) .
Br2 C4 1.904(13) .
C1 C6 1.373(17) .
C1 C2 1.379(18) .
C1 N1 1.428(12) .
C2 C3 1.363(17) .
C3 C4 1.377(18) .
C4 C5 1.333(18) .
C5 C6 1.420(17) .
F1 Sb1 1.887(9) .
F2 Sb1 1.918(10) .
F3 Sb1 1.984(8) .
N1 C1 1.428(12) 3_675
N1 C1 1.428(12) 2_765
Sb1 F1 1.887(9) 17_654
Sb1 F2 1.918(10) 17_654
Sb1 F3 1.984(8) 17_654

loop_
_geom_torsion_atom_site_label_1
_geom_torsion_atom_site_label_2
_geom_torsion_atom_site_label_3
_geom_torsion_atom_site_label_4
_geom_torsion
_geom_torsion_site_symmetry_4
C6 C1 C2 C3 0(2) .
N1 C1 C2 C3 -179.7(14) .
C6 C1 C2 Br 176.4(10) .
N1 C1 C2 Br -4(2) .
C1 C2 C3 C4 0(2) .
Br C2 C3 C4 -176.0(10) .
C2 C3 C4 C5 1(2) .
C2 C3 C4 Br2 -179.2(11) .
C3 C4 C5 C6 -2(2) .
Br2 C4 C5 C6 178.1(9) .
C2 C1 C6 C5 -1.4(19) .
N1 C1 C6 C5 178.6(12) .
C4 C5 C6 C1 2.1(18) .
C6 C1 N1 C1 118.1(15) 3_675
C2 C1 N1 C1 -62(3) 3_675
C6 C1 N1 C1 -35(3) 2_765
C2 C1 N1 C1 145.1(16) 2_765
